data_1524542
loop_
_publ_author_name
'Herbst, J.F.'
'Croat, J.J.'
'Lee, R.W.'
'Yelon, W.B.'

_publ_section_title
;
 Neutron diffraction studies of Nd2 (Cox Fe1-x)17 alloys: Preferential
 site occupation and magnetic structure
;
_journal_name_full 'Journal of Applied Physics'
_journal_page_first 250
_journal_page_last 256
_journal_volume 53
_journal_year 1982
_chemical_formula_sum 'Co8.5 Fe8.5 Nd2'
_chemical_name_systematic '(Co8.5 Fe8.5) Nd2'
_space_group_IT_number 166
_symmetry_space_group_name_Hall '-R 3 2"'
_symmetry_space_group_name_H-M 'R -3 m :H'
_cell_angle_alpha 90
_cell_angle_beta 90
_cell_angle_gamma 120
_cell_formula_units_Z 3
_cell_length_a 8.506
_cell_length_b 8.506
_cell_length_c 12.426
_cell_volume 778.597
_citation_journal_id_ASTM JAPIAU
_cod_data_source_file Herbst_JAPIAU_1982_981.cif
_cod_data_source_block Co8.5Fe8.5Nd2
_cod_original_cell_volume 778.5969
_cod_database_code 1524542

loop_
_symmetry_equiv_pos_as_xyz
x,y,z
-y,x-y,z
-x+y,-x,z
y,x,-z
-x,-x+y,-z
x-y,-y,-z
-x,-y,-z
y,-x+y,-z
x-y,x,-z
-y,-x,z
x,x-y,z
-x+y,y,z
x+2/3,y+1/3,z+1/3
-y+2/3,x-y+1/3,z+1/3
-x+y+2/3,-x+1/3,z+1/3
y+2/3,x+1/3,-z+1/3
-x+2/3,-x+y+1/3,-z+1/3
x-y+2/3,-y+1/3,-z+1/3
-x+2/3,-y+1/3,-z+1/3
y+2/3,-x+y+1/3,-z+1/3
x-y+2/3,x+1/3,-z+1/3
-y+2/3,-x+1/3,z+1/3
x+2/3,x-y+1/3,z+1/3
-x+y+2/3,y+1/3,z+1/3
x+1/3,y+2/3,z+2/3
-y+1/3,x-y+2/3,z+2/3
-x+y+1/3,-x+2/3,z+2/3
y+1/3,x+2/3,-z+2/3
-x+1/3,-x+y+2/3,-z+2/3
x-y+1/3,-y+2/3,-z+2/3
-x+1/3,-y+2/3,-z+2/3
y+1/3,-x+y+2/3,-z+2/3
x-y+1/3,x+2/3,-z+2/3
-y+1/3,-x+2/3,z+2/3
x+1/3,x-y+2/3,z+2/3
-x+y+1/3,y+2/3,z+2/3

loop_
_atom_site_label
_atom_site_type_symbol
_atom_site_fract_x
_atom_site_fract_y
_atom_site_fract_z
_atom_site_occupancy
_atom_site_U_iso_or_equiv
Fe1 Fe 0 0 0.098 0.95 0.0
Nd1 Nd 0 0 0.343 1 0.0
Co2 Co 0.5 0 0.5 0.7 0.0
Fe4 Fe 0.165 0.835 0.489 0.4 0.0
Co1 Co 0 0 0.098 0.05 0.0
Co3 Co 0.293 0 0 0.45 0.0
Fe2 Fe 0.5 0 0.5 0.3 0.0
Fe3 Fe 0.293 0 0 0.55 0.0
Co4 Co 0.165 0.835 0.489 0.6 0.0
